data_7151879
loop_
_publ_author_name
'Chevallier, Floris'
'Halauko, Yury S.'
'Pecceu, Christelle'
'Nassar, Ibrahim F.'
'Dam, To Uyen'
'Roisnel, Thierry'
'Matulis, Vadim E.'
'Ivashkevich, Oleg A.'
'Mongin, Florence'

_publ_section_title
;
 N-aryl pyrazoles: DFT calculations of CH acidity and deprotonative
 metallation using a combination of lithium and zinc amides
;
_journal_issue 12
_journal_name_full 'Organic &amp; Biomolecular Chemistry'
_journal_page_first 4671
_journal_paper_doi 10.1039/c1ob05267e
_journal_volume 9
_journal_year 2011
_chemical_compound_source 'synthesis as described'
_chemical_formula_moiety 'C7 H4 I2 N2 S1'
_chemical_formula_sum 'C7 H4 I2 N2 S'
_chemical_formula_weight 401.98
_chemical_name_systematic
;
?
;
_space_group_IT_number 14
_symmetry_cell_setting monoclinic
_symmetry_Int_Tables_number 14
_symmetry_space_group_name_Hall '-P 2yn'
_symmetry_space_group_name_H-M 'P 1 21/n 1'
_atom_sites_solution_hydrogens geom
_atom_sites_solution_primary direct
_atom_sites_solution_secondary difmap
_audit_conform_dict_location ftp://ftp.iucr.org/pub/cif_core.dic
_audit_conform_dict_name cif_core.dic
_audit_conform_dict_version 2.3
_audit_creation_date 2010-02-22T18:00:08-00:00
_audit_creation_method 'WinGX routine CIF_UPDATE'
_cell_angle_alpha 90
_cell_angle_beta 100.688(2)
_cell_angle_gamma 90
_cell_formula_units_Z 4
_cell_length_a 7.0510(2)
_cell_length_b 20.8154(6)
_cell_length_c 7.2666(2)
_cell_measurement_reflns_used 6987
_cell_measurement_temperature 150(2)
_cell_measurement_theta_max 27.46
_cell_measurement_theta_min 2.85
_cell_measurement_wavelength 0.71073
_cell_volume 1048.01(5)
_computing_cell_refinement 'Bruker SMART (Bruker, 2002)'
_computing_data_collection 'Bruker SAINT (Bruker, 2002)'
_computing_data_reduction 'Bruker SAINT (Bruker, 2002)'
_computing_molecular_graphics 'Ortep-3 for Windows (Farrugia, 1997)'
_computing_publication_material
;
WinGX publication routines (Farrugia, 1999),
CRYSCAL (T. Roisnel, local program)
;
_computing_structure_refinement 'SHELXL-97 (Sheldrick, 1997)'
_computing_structure_solution 'SIR97 (Altomare et al., 1999)'
_diffrn_ambient_temperature 150(2)
_diffrn_detector 'CCD plate'
_diffrn_measured_fraction_theta_full 0.992
_diffrn_measured_fraction_theta_max 0.992
_diffrn_measurement_device_type 'APEXII, Bruker-AXS'
_diffrn_measurement_method 'CCD rotation images, thin slices'
_diffrn_radiation_monochromator graphite
_diffrn_radiation_probe x-ray
_diffrn_radiation_type MoK\a
_diffrn_radiation_wavelength 0.71073
_diffrn_reflns_av_R_equivalents 0.0326
_diffrn_reflns_av_unetI/netI 0.0266
_diffrn_reflns_limit_h_max 9
_diffrn_reflns_limit_h_min -8
_diffrn_reflns_limit_k_max 26
_diffrn_reflns_limit_k_min -26
_diffrn_reflns_limit_l_max 9
_diffrn_reflns_limit_l_min -9
_diffrn_reflns_number 9087
_diffrn_reflns_theta_full 27.46
_diffrn_reflns_theta_max 27.46
_diffrn_reflns_theta_min 3.02
_exptl_absorpt_coefficient_mu 6.150
_exptl_absorpt_correction_T_max 0.275
_exptl_absorpt_correction_T_min 0.149
_exptl_absorpt_correction_type multi-scan
_exptl_absorpt_process_details
;
[Sheldrick, G.M. (2002). SADABS Bruker AXS Inc., Madison, Wisconsin, USA]
;
_exptl_crystal_colour colourless
_exptl_crystal_density_diffrn 2.548
_exptl_crystal_density_method 'not measured'
_exptl_crystal_description prism
_exptl_crystal_F_000 728
_exptl_crystal_size_max 0.39
_exptl_crystal_size_mid 0.27
_exptl_crystal_size_min 0.21
_refine_diff_density_max 1.351
_refine_diff_density_min -1.256
_refine_diff_density_rms 0.131
_refine_ls_extinction_method none
_refine_ls_goodness_of_fit_ref 1.201
_refine_ls_hydrogen_treatment constr
_refine_ls_matrix_type full
_refine_ls_number_parameters 109
_refine_ls_number_reflns 2381
_refine_ls_number_restraints 0
_refine_ls_restrained_S_all 1.201
_refine_ls_R_factor_all 0.0314
_refine_ls_R_factor_gt 0.0292
_refine_ls_shift/su_max 0.001
_refine_ls_shift/su_mean 0
_refine_ls_structure_factor_coef Fsqd
_refine_ls_weighting_details 'calc w=1/[\s^2^(Fo^2^)+(0.0000P)^2^+5.4910P] where P=(Fo^2^+2Fc^2^)/3'
_refine_ls_weighting_scheme calc
_refine_ls_wR_factor_gt 0.0619
_refine_ls_wR_factor_ref 0.0627
_reflns_number_gt 2269
_reflns_number_total 2381
_reflns_threshold_expression >2sigma(I)
_cod_data_source_file c1ob05267e.txt
_cod_data_source_block 8l
_cod_original_sg_symbol_H-M 'P 21/n'
_cod_database_code 7151879

loop_
_symmetry_equiv_pos_as_xyz
'x, y, z'
'-x+1/2, y+1/2, -z+1/2'
'-x, -y, -z'
'x-1/2, -y-1/2, z-1/2'

loop_
_atom_site_label
_atom_site_type_symbol
_atom_site_fract_x
_atom_site_fract_y
_atom_site_fract_z
_atom_site_U_iso_or_equiv
_atom_site_adp_type
_atom_site_occupancy
_atom_site_symmetry_multiplicity
_atom_site_calc_flag
_atom_site_refinement_flags
_atom_site_disorder_assembly
_atom_site_disorder_group
I1 I 0.83599(4) 0.158027(13) 1.16666(4) 0.01972(9) Uani 1 1 d . . .
C1 C 0.8472(6) 0.1797(2) 0.8916(6) 0.0169(8) Uani 1 1 d . . .
C2 C 0.9113(7) 0.2353(2) 0.8186(6) 0.0212(9) Uani 1 1 d . . .
H2 H 0.9644 0.2726 0.8844 0.025 Uiso 1 1 calc R . .
C3 C 0.8797(7) 0.2240(2) 0.6252(7) 0.0231(10) Uani 1 1 d . . .
H3 H 0.909 0.2543 0.5367 0.028 Uiso 1 1 calc R . .
N4 N 0.8043(6) 0.16620(19) 0.5784(5) 0.0214(8) Uani 1 1 d . . .
N5 N 0.7867(5) 0.13913(17) 0.7461(5) 0.0159(7) Uani 1 1 d . . .
C7 C 0.7080(7) 0.0760(2) 0.7520(6) 0.0180(9) Uani 1 1 d . . .
C8 C 0.8208(7) 0.0163(3) 0.7749(6) 0.0283(11) Uani 1 1 d . . .
H8 H 0.9574 0.0145 0.7895 0.034 Uiso 1 1 calc R . .
C9 C 0.7108(9) -0.0333(2) 0.7726(7) 0.0358(13) Uani 1 1 d . . .
H9 H 0.759 -0.0761 0.7849 0.043 Uiso 1 1 calc R . .
S10 S 0.4667(2) -0.01511(6) 0.74482(18) 0.0284(3) Uani 1 1 d . . .
C11 C 0.5165(7) 0.0651(2) 0.7361(6) 0.0188(9) Uani 1 1 d . . .
I12 I 0.29761(5) 0.132744(16) 0.70633(6) 0.03256(10) Uani 1 1 d . . .

loop_
_atom_site_aniso_label
_atom_site_aniso_U_11
_atom_site_aniso_U_22
_atom_site_aniso_U_33
_atom_site_aniso_U_23
_atom_site_aniso_U_13
_atom_site_aniso_U_12
I1 0.02997(17) 0.01791(15) 0.01206(14) -0.00019(10) 0.00595(11) -0.00238(11)
C1 0.020(2) 0.020(2) 0.0111(19) -0.0019(16) 0.0033(16) -0.0008(17)
C2 0.027(2) 0.019(2) 0.018(2) 0.0008(17) 0.0037(19) -0.0045(18)
C3 0.030(3) 0.022(2) 0.019(2) 0.0026(18) 0.0076(19) -0.0052(19)
N4 0.029(2) 0.0230(19) 0.0120(17) 0.0030(15) 0.0039(15) -0.0034(16)
N5 0.0181(18) 0.0178(18) 0.0120(16) -0.0006(14) 0.0034(14) -0.0024(14)
C7 0.027(2) 0.014(2) 0.013(2) -0.0015(16) 0.0062(17) -0.0026(17)
C8 0.018(2) 0.049(3) 0.016(2) -0.007(2) -0.0001(18) -0.002(2)
C9 0.060(4) 0.017(2) 0.029(3) 0.003(2) 0.006(3) 0.016(2)
S10 0.0402(7) 0.0178(5) 0.0272(6) 0.0000(5) 0.0064(5) -0.0102(5)
C11 0.024(2) 0.016(2) 0.017(2) -0.0007(16) 0.0046(18) -0.0030(17)
I12 0.02277(17) 0.02792(18) 0.0495(2) 0.00204(15) 0.01331(15) 0.00279(13)

loop_
_atom_type_symbol
_atom_type_description
_atom_type_scat_dispersion_real
_atom_type_scat_dispersion_imag
_atom_type_scat_source
C C 0.0033 0.0016 'International Tables Vol C Tables 4.2.6.8 and 6.1.1.4'
H H 0 0 'International Tables Vol C Tables 4.2.6.8 and 6.1.1.4'
N N 0.0061 0.0033 'International Tables Vol C Tables 4.2.6.8 and 6.1.1.4'
S S 0.1246 0.1234 'International Tables Vol C Tables 4.2.6.8 and 6.1.1.4'
I I -0.4742 1.8119 'International Tables Vol C Tables 4.2.6.8 and 6.1.1.4'

loop_
_geom_angle_atom_site_label_1
_geom_angle_atom_site_label_2
_geom_angle_atom_site_label_3
_geom_angle
_geom_angle_site_symmetry_1
_geom_angle_site_symmetry_3
_geom_angle_publ_flag
N5 C1 C2 107.5(4) . . ?
N5 C1 I1 123.6(3) . . ?
C2 C1 I1 128.9(3) . . ?
C1 C2 C3 103.9(4) . . ?
C1 C2 H2 128 . . ?
C3 C2 H2 128 . . ?
N4 C3 C2 112.9(4) . . ?
N4 C3 H3 123.5 . . ?
C2 C3 H3 123.5 . . ?
C3 N4 N5 104.0(4) . . ?
C1 N5 N4 111.7(3) . . ?
C1 N5 C7 128.0(4) . . ?
N4 N5 C7 120.3(3) . . ?
C11 C7 N5 122.6(4) . . ?
C11 C7 C8 112.3(4) . . ?
N5 C7 C8 125.1(4) . . ?
C9 C8 C7 111.4(5) . . ?
C9 C8 H8 124.3 . . ?
C7 C8 H8 124.3 . . ?
C8 C9 S10 114.0(4) . . ?
C8 C9 H9 123 . . ?
S10 C9 H9 123 . . ?
C11 S10 C9 90.7(2) . . ?
C7 C11 S10 111.7(3) . . ?
C7 C11 I12 127.4(3) . . ?
S10 C11 I12 120.9(2) . . ?

loop_
_geom_bond_atom_site_label_1
_geom_bond_atom_site_label_2
_geom_bond_distance
_geom_bond_site_symmetry_2
_geom_bond_publ_flag
I1 C1 2.065(4) . ?
C1 N5 1.359(5) . ?
C1 C2 1.383(6) . ?
C2 C3 1.402(6) . ?
C2 H2 0.95 . ?
C3 N4 1.334(6) . ?
C3 H3 0.95 . ?
N4 N5 1.369(5) . ?
N5 C7 1.430(5) . ?
C7 C11 1.353(6) . ?
C7 C8 1.468(7) . ?
C8 C9 1.291(8) . ?
C8 H8 0.95 . ?
C9 S10 1.737(6) . ?
C9 H9 0.95 . ?
S10 C11 1.710(4) . ?
C11 I12 2.070(5) . ?

loop_
_geom_torsion_atom_site_label_1
_geom_torsion_atom_site_label_2
_geom_torsion_atom_site_label_3
_geom_torsion_atom_site_label_4
_geom_torsion
_geom_torsion_site_symmetry_1
_geom_torsion_site_symmetry_2
_geom_torsion_site_symmetry_3
_geom_torsion_site_symmetry_4
_geom_torsion_publ_flag
N5 C1 C2 C3 1.1(5) . . . . ?
I1 C1 C2 C3 -178.1(4) . . . . ?
C1 C2 C3 N4 -0.6(6) . . . . ?
C2 C3 N4 N5 -0.1(6) . . . . ?
C2 C1 N5 N4 -1.3(5) . . . . ?
I1 C1 N5 N4 178.0(3) . . . . ?
C2 C1 N5 C7 -179.8(4) . . . . ?
I1 C1 N5 C7 -0.4(6) . . . . ?
C3 N4 N5 C1 0.9(5) . . . . ?
C3 N4 N5 C7 179.5(4) . . . . ?
C1 N5 C7 C11 90.3(6) . . . . ?
N4 N5 C7 C11 -88.0(5) . . . . ?
C1 N5 C7 C8 -89.9(6) . . . . ?
N4 N5 C7 C8 91.8(5) . . . . ?
C11 C7 C8 C9 0.7(6) . . . . ?
N5 C7 C8 C9 -179.1(4) . . . . ?
C7 C8 C9 S10 -0.3(6) . . . . ?
C8 C9 S10 C11 -0.1(4) . . . . ?
N5 C7 C11 S10 179.1(3) . . . . ?
C8 C7 C11 S10 -0.7(5) . . . . ?
N5 C7 C11 I12 -1.4(6) . . . . ?
C8 C7 C11 I12 178.8(3) . . . . ?
C9 S10 C11 C7 0.5(4) . . . . ?
C9 S10 C11 I12 -179.1(3) . . . . ?

loop_
_cod_related_entry_id
_cod_related_entry_database
_cod_related_entry_code
1 ChemSpider 26997482
